data_4300361
loop_
_publ_author_name
'Kjell Ove Kongshaug'
'Fjellvag, Helmer'

_publ_section_title
;
Design of novel bilayer compounds of CPO-8 type containing 1D channels
;
_journal_name_full 'Inorganic Chemistry'
_journal_paper_doi 10.1021/ic050662v
_journal_year 2006
_chemical_formula_sum 'C14 N2 O4 Zn'
_chemical_formula_weight 325.54
_space_group_crystal_system monoclinic
_space_group_IT_number 15
_space_group_name_Hall '-C 2yc'
_space_group_name_H-M_alt 'C 1 2/c 1'
_cell_angle_alpha 90.0
_cell_angle_beta 113.3313(24)
_cell_angle_gamma 90.0
_cell_formula_units_Z 8
_cell_length_a 26.0449(9)
_cell_length_b 7.44816(29)
_cell_length_c 16.2399(6)
_cell_volume 2892.72(20)
_cod_depositor_comments
;
 Updating space group information and adding the symmetry operation list.

 Antanas Vaitkus,
 2018-06-14

The following automatic conversions were performed:
'_geom_bond_publ_flag' value 'N' changed to 'n' according to
'/home/saulius/struct/CIF-dictionaries/cif_core.dic' dictionary named
'cif_core.dic' version 2.4.1 from 2010-06-29 (57 times).

Automatic conversion script
Id: cif_fix_enum 1527 2010-12-29 10:47:43Z saulius 
;
_cod_original_sg_symbol_H-M 'C 2/c'
_cod_database_code 4300361

loop_
_space_group_symop_id
_space_group_symop_operation_xyz
1 x,y,z
2 -x,y,-z+1/2
3 -x,-y,-z
4 x,-y,z+1/2
5 x+1/2,y+1/2,z
6 -x+1/2,y+1/2,-z+1/2
7 -x+1/2,-y+1/2,-z
8 x+1/2,-y+1/2,z+1/2

loop_
_atom_site_type_symbol
_atom_site_label
_atom_site_fract_x
_atom_site_fract_y
_atom_site_fract_z
_atom_site_occupancy
_atom_site_thermal_displace_type
_atom_site_U_iso_or_equiv
_atom_site_symmetry_multiplicity
Zn Zn1 0.16065(15) -0.2123(5) 0.17102(30) 1.0 Uiso 0.0149(14) 8
O O1 0.1704(8) -0.4676(21) 0.1559(11) 1.0 Uiso 0.039(4) 8
O O2 0.1343(6) -0.3856(21) 0.0181(11) 1.0 Uiso 0.039(4) 8
O O3 0.1572(6) -0.2006(21) 0.2926(11) 1.0 Uiso 0.039(4) 8
O O4 0.2042(7) 0.0406(21) 0.3246(14) 1.0 Uiso 0.039(4) 8
N N1 0.2328(7) -0.1268(22) 0.1691(13) 1.0 Uiso 0.017(6) 8
N N2 0.0891(8) -0.0330(20) 0.1035(13) 1.0 Uiso 0.020(4) 8
C C1 0.1766(12) 0.3153(22) 0.0588(20) 1.0 Uiso 0.019(4) 8
C C2 0.1724(10) 0.2856(30) -0.0287(15) 1.0 Uiso 0.019(4) 8
C C3 0.1906(11) 0.123(4) -0.0506(10) 1.0 Uiso 0.019(4) 8
C C4 0.2124(12) -0.0065(23) 0.0163(20) 1.0 Uiso 0.019(4) 8
C C5 0.2157(11) 0.0178(30) 0.1034(15) 1.0 Uiso 0.019(4) 8
C C6 0.2017(10) 0.188(4) 0.1254(10) 1.0 Uiso 0.019(4) 8
C C7 0.1676(10) -0.4877(23) 0.0772(10) 1.0 Uiso 0.017(6) 8
C C8 0.1810(11) -0.0829(29) 0.3513(10) 1.0 Uiso 0.017(6) 8
C C9 0.0771(10) 0.1006(30) 0.1503(8) 1.0 Uiso 0.020(4) 8
C C10 0.0463(10) 0.2500(23) 0.1059(14) 1.0 Uiso 0.020(4) 8
C C11 0.0301(9) 0.2647(22) 0.0133(13) 1.0 Uiso 0.020(4) 8
C C12 0.0522(9) 0.1438(28) -0.0297(8) 1.0 Uiso 0.020(4) 8
C C13 0.0720(10) -0.0209(24) 0.0112(13) 1.0 Uiso 0.020(4) 8
C C14 -0.0016(12) 0.4318(19) -0.0302(8) 1.0 Uiso 0.020(4) 8

loop_
_geom_bond_atom_site_label_1
_geom_bond_atom_site_label_2
_geom_bond_distance
_geom_bond_site_symmetry_1
_geom_bond_site_symmetry_2
_geom_bond_publ_flag
Zn1 O1 1.946(15) . 1_555 n
Zn1 O2 2.637(16) . 1_555 n
Zn1 O3 2.014(16) . 1_555 n
Zn1 N1 1.995(17) . 1_555 n
Zn1 N2 2.199(13) . 1_555 n
Zn1 C7 2.604(17) . 1_555 n
O1 Zn1 1.946(15) . 1_555 n
O1 O2 2.144(23) . 1_555 n
O1 C7 1.260(6) . 1_555 n
O2 Zn1 2.637(16) . 1_555 n
O2 O1 2.144(23) . 1_555 n
O2 C7 1.262(6) . 1_555 n
O3 Zn1 2.014(16) . 1_555 n
O3 O4 2.119(19) . 1_555 n
O3 C8 1.262(6) . 1_555 n
O4 O3 2.119(19) . 1_555 n
O4 C8 1.267(6) . 1_555 n
N1 Zn1 1.995(17) . 1_555 n
N1 C5 1.456(6) . 1_555 n
N2 Zn1 2.199(13) . 1_555 n
N2 C9 1.363(9) . 1_555 n
N2 C13 1.387(9) . 1_555 n
C1 C2 1.399(5) . 1_555 n
C1 C6 1.394(5) . 1_555 n
C1 C7 1.534(11) . 1_565 n
C2 C1 1.399(5) . 1_555 n
C2 C3 1.398(5) . 1_555 n
C3 C2 1.398(5) . 1_555 n
C3 C4 1.393(5) . 1_555 n
C3 C8 1.541(10) . -2_554 n
C4 C3 1.393(5) . 1_555 n
C4 C5 1.395(5) . 1_555 n
C5 N1 1.456(6) . 1_555 n
C5 C4 1.395(5) . 1_555 n
C5 C6 1.401(5) . 1_555 n
C6 C1 1.394(5) . 1_555 n
C6 C5 1.401(5) . 1_555 n
C7 Zn1 2.604(17) . 1_555 n
C7 O1 1.260(6) . 1_555 n
C7 O2 1.262(6) . 1_555 n
C7 C1 1.534(11) . 1_545 n
C8 O3 1.262(6) . 1_555 n
C8 O4 1.267(6) . 1_555 n
C8 C3 1.541(10) . -2_555 n
C9 N2 1.363(9) . 1_555 n
C9 C10 1.393(5) . 1_555 n
C10 C9 1.393(5) . 1_555 n
C10 C11 1.396(5) . 1_555 n
C11 C10 1.396(5) . 1_555 n
C11 C12 1.395(5) . 1_555 n
C11 C14 1.506(11) . 1_555 n
C12 C11 1.395(5) . 1_555 n
C12 C13 1.393(6) . 1_555 n
C13 N2 1.387(9) . 1_555 n
C13 C12 1.393(6) . 1_555 n
C14 C11 1.506(11) . 1_555 n
C14 C14 1.391(6) . -1_565 n
